data_4064553
loop_
_publ_author_name
'Monakhov, Kirill Yu.'
'Zessin, Thomas'
'Linti, Gerald'

_publ_section_title
;
 Molecular Assemblies Based on Cp*BiX2Units (X = Cl, Br, I): An
 Experimental and Computational Study
;
_journal_issue 10
_journal_name_full Organometallics
_journal_page_first 2844
_journal_paper_doi 10.1021/om200169d
_journal_volume 30
_journal_year 2011
_chemical_formula_sum 'C58 H91 Bi8 Cl19 O2'
_chemical_formula_weight 3165.70
_chemical_name_systematic
; 
 ? 
;
_space_group_IT_number 9
_symmetry_cell_setting monoclinic
_symmetry_space_group_name_Hall 'C -2yc'
_symmetry_space_group_name_H-M 'C 1 c 1'
_atom_sites_solution_hydrogens geom
_atom_sites_solution_primary direct
_atom_sites_solution_secondary difmap
_audit_creation_method SHELXL-97
_cell_angle_alpha 90.00
_cell_angle_beta 91.95(3)
_cell_angle_gamma 90.00
_cell_formula_units_Z 4
_cell_length_a 26.092(5)
_cell_length_b 12.313(3)
_cell_length_c 28.282(6)
_cell_measurement_temperature 200(2)
_cell_volume 9081(3)
_computing_cell_refinement STOE
_computing_data_collection STOE
_computing_data_reduction STOE
_computing_structure_refinement 'SHELXL-97 (Sheldrick, 1997)'
_computing_structure_solution 'SHELXS-97 (Sheldrick, 1990)'
_diffrn_ambient_temperature 200(2)
_diffrn_measured_fraction_theta_full 0.992
_diffrn_measured_fraction_theta_max 0.992
_diffrn_measurement_device_type 'STOE IPDS I '
_diffrn_measurement_method 'image plate'
_diffrn_radiation_monochromator graphite
_diffrn_radiation_source 'fine-focus sealed tube'
_diffrn_radiation_type MoK\a
_diffrn_radiation_wavelength 0.71073
_diffrn_reflns_av_R_equivalents 0.0726
_diffrn_reflns_av_sigmaI/netI 0.0840
_diffrn_reflns_limit_h_max 32
_diffrn_reflns_limit_h_min -32
_diffrn_reflns_limit_k_max 15
_diffrn_reflns_limit_k_min -15
_diffrn_reflns_limit_l_max 34
_diffrn_reflns_limit_l_min -31
_diffrn_reflns_number 32329
_diffrn_reflns_theta_full 26.00
_diffrn_reflns_theta_max 26.00
_diffrn_reflns_theta_min 2.31
_exptl_absorpt_coefficient_mu 16.038
_exptl_absorpt_correction_T_max .2034
_exptl_absorpt_correction_T_min .1818
_exptl_absorpt_correction_type numerical
_exptl_crystal_colour colourless
_exptl_crystal_density_diffrn 2.316
_exptl_crystal_density_method 'not measured'
_exptl_crystal_description prism
_exptl_crystal_F_000 5768
_exptl_crystal_size_max 0.198
_exptl_crystal_size_mid 0.195
_exptl_crystal_size_min 0.064
_refine_diff_density_max 3.792
_refine_diff_density_min -3.134
_refine_diff_density_rms 0.264
_refine_ls_abs_structure_details 'Flack H D (1983), Acta Cryst. A39, 876-881'
_refine_ls_abs_structure_Flack 0.506(8)
_refine_ls_extinction_method none
_refine_ls_goodness_of_fit_ref 0.984
_refine_ls_hydrogen_treatment constr
_refine_ls_matrix_type full
_refine_ls_number_parameters 810
_refine_ls_number_reflns 16979
_refine_ls_number_restraints 2
_refine_ls_restrained_S_all 0.984
_refine_ls_R_factor_all 0.0738
_refine_ls_R_factor_gt 0.0622
_refine_ls_shift/su_max 0.000
_refine_ls_shift/su_mean 0.000
_refine_ls_structure_factor_coef Fsqd
_refine_ls_weighting_details 'calc w=1/[\s^2^(Fo^2^)+(0.0961P)^2^+0.0000P] where P=(Fo^2^+2Fc^2^)/3'
_refine_ls_weighting_scheme calc
_refine_ls_wR_factor_gt 0.1459
_refine_ls_wR_factor_ref 0.1511
_reflns_number_gt 13778
_reflns_number_total 16979
_reflns_threshold_expression >2sigma(I)
_cod_data_source_file om200169d_si_001.cif
_cod_data_source_block k22m_comp_1
_cod_depositor_comments
;
The following automatic conversions were performed:

'_symmetry_cell_setting' value 'MONOCLINIC' changed to 'monoclinic'
according to /home/saulius/struct/CIF-dictionaries/cif_core.dic
dictionary named 'cif_core.dic' version 2.4.1 from 2010-06-29.

Automatic conversion script
Id: cif_fix_values 1715 2011-07-08 13:25:40Z adriana 
;
_cod_original_cell_volume 9080(3)
_cod_original_sg_symbol_H-M Cc
_cod_database_code 4064553

loop_
_symmetry_equiv_pos_as_xyz
'x, y, z'
'x, -y, z+1/2'
'x+1/2, y+1/2, z'
'x+1/2, -y+1/2, z+1/2'

loop_
_atom_site_label
_atom_site_type_symbol
_atom_site_fract_x
_atom_site_fract_y
_atom_site_fract_z
_atom_site_U_iso_or_equiv
_atom_site_adp_type
_atom_site_occupancy
_atom_site_symmetry_multiplicity
_atom_site_calc_flag
_atom_site_refinement_flags
Bi1 Bi 0.09078(2) 0.67916(4) 0.44023(2) 0.02930(13) Uani 1 1 d .
Bi2 Bi 0.13600(2) 0.33732(4) 0.42383(2) 0.02899(13) Uani 1 1 d .
Bi3 Bi 0.02297(2) 0.46916(5) 0.32949(2) 0.02939(13) Uani 1 1 d .
Bi4 Bi -0.068585(19) 0.57684(4) 0.44604(2) 0.02962(13) Uani 1 1 d .
Bi5 Bi 0.04711(2) 0.42770(5) 0.54101(2) 0.03063(13) Uani 1 1 d .
Bi6 Bi -0.05185(2) 0.22113(5) 0.43169(3) 0.03669(15) Uani 1 1 d .
Bi7 Bi 0.27685(3) 0.81632(9) 0.67724(3) 0.0700(3) Uani 1 1 d .
Bi8 Bi 0.26414(3) 1.12915(10) 0.68731(3) 0.0715(3) Uani 1 1 d .
Cl1 Cl 0.12957(14) 0.5423(3) 0.36357(14) 0.0311(8) Uani 1 1 d .
Cl2 Cl -0.00327(15) 0.6854(3) 0.37469(15) 0.0356(9) Uani 1 1 d .
Cl3 Cl 0.01199(15) 0.6672(3) 0.51189(14) 0.0346(9) Uani 1 1 d .
Cl4 Cl 0.14602(14) 0.5194(3) 0.49919(15) 0.0327(9) Uani 1 1 d .
Cl5 Cl 0.03496(13) 0.4626(3) 0.43601(14) 0.0247(7) Uani 1 1 d .
Cl6 Cl -0.05994(14) 0.3928(3) 0.51043(15) 0.0344(9) Uani 1 1 d .
Cl7 Cl -0.07519(14) 0.4158(3) 0.36668(15) 0.0330(9) Uani 1 1 d .
Cl8 Cl 0.05665(16) 0.2535(3) 0.36247(16) 0.0398(10) Uani 1 1 d .
Cl9 Cl 0.08217(18) 0.2365(3) 0.49499(17) 0.0464(11) Uani 1 1 d .
Cl10 Cl -0.0391(2) 0.0871(4) 0.4957(2) 0.0646(16) Uani 1 1 d .
Cl11 Cl -0.14537(17) 0.2240(5) 0.4396(2) 0.0554(13) Uani 1 1 d .
Cl12 Cl -0.0622(2) 0.0865(5) 0.3666(2) 0.0660(16) Uani 1 1 d .
Cl13 Cl 0.2072(3) 1.0144(10) 0.6335(3) 0.127(4) Uani 1 1 d .
Cl14 Cl 0.2765(3) 1.2691(9) 0.6258(3) 0.120(3) Uani 1 1 d .
Cl15 Cl 0.1874(2) 1.2175(7) 0.7229(2) 0.083(2) Uani 1 1 d .
Cl16 Cl 0.34270(19) 0.9907(5) 0.6501(2) 0.0603(14) Uani 1 1 d .
Cl17 Cl 0.2677(3) 0.9244(7) 0.7537(2) 0.088(2) Uani 1 1 d .
Cl18 Cl 0.3446(4) 0.7038(7) 0.7124(4) 0.111(3) Uani 1 1 d .
Cl19 Cl 0.2092(4) 0.6790(12) 0.6974(4) 0.191(4) Uani 1 1 d .
C1 C 0.1693(7) 0.7931(13) 0.4286(8) 0.046(5) Uani 1 1 d .
C2 C 0.1561(8) 0.8192(16) 0.4759(9) 0.059(6) Uani 1 1 d .
C3 C 0.1070(8) 0.8725(13) 0.4723(7) 0.048(5) Uani 1 1 d .
C4 C 0.0932(6) 0.8823(12) 0.4242(8) 0.047(5) Uani 1 1 d .
C5 C 0.1323(7) 0.8326(14) 0.3970(7) 0.042(4) Uani 1 1 d .
C6 C 0.2178(9) 0.7398(19) 0.4213(15) 0.101(12) Uani 1 1 d .
H6A H 0.2116 0.6653 0.4103 0.152 Uiso 1 1 calc R
H6B H 0.2380 0.7382 0.4512 0.152 Uiso 1 1 calc R
H6C H 0.2368 0.7797 0.3976 0.152 Uiso 1 1 calc R
C7 C 0.1871(13) 0.803(2) 0.5213(12) 0.089(10) Uani 1 1 d .
H7A H 0.1639 0.7954 0.5476 0.133 Uiso 1 1 calc R
H7B H 0.2093 0.8666 0.5270 0.133 Uiso 1 1 calc R
H7C H 0.2082 0.7380 0.5189 0.133 Uiso 1 1 calc R
C8 C 0.0819(12) 0.9179(17) 0.5122(11) 0.082(9) Uani 1 1 d .
H8A H 0.0885 0.9962 0.5138 0.123 Uiso 1 1 calc R
H8B H 0.0951 0.8832 0.5413 0.123 Uiso 1 1 calc R
H8C H 0.0448 0.9053 0.5087 0.123 Uiso 1 1 calc R
C9 C 0.0458(11) 0.9501(17) 0.4044(14) 0.089(10) Uani 1 1 d .
H9A H 0.0162 0.9367 0.4239 0.133 Uiso 1 1 calc R
H9B H 0.0376 0.9281 0.3717 0.133 Uiso 1 1 calc R
H9C H 0.0543 1.0276 0.4052 0.133 Uiso 1 1 calc R
C10 C 0.1329(13) 0.833(2) 0.3452(9) 0.084(9) Uani 1 1 d .
H10A H 0.1653 0.8645 0.3350 0.126 Uiso 1 1 calc R
H10B H 0.1042 0.8770 0.3325 0.126 Uiso 1 1 calc R
H10C H 0.1297 0.7587 0.3333 0.126 Uiso 1 1 calc R
C11 C 0.2260(6) 0.2804(14) 0.4561(7) 0.041(4) Uani 1 1 d .
C12 C 0.2355(6) 0.3502(13) 0.4154(6) 0.034(4) Uani 1 1 d .
C13 C 0.2170(6) 0.3019(13) 0.3731(8) 0.044(5) Uani 1 1 d .
C14 C 0.1942(6) 0.1987(12) 0.3852(7) 0.040(5) Uani 1 1 d .
C15 C 0.2007(6) 0.1880(14) 0.4345(7) 0.039(4) Uani 1 1 d .
C16 C 0.2420(8) 0.300(2) 0.5048(8) 0.061(6) Uani 1 1 d .
H16A H 0.2792 0.2895 0.5085 0.091 Uiso 1 1 calc R
H16B H 0.2245 0.2485 0.5253 0.091 Uiso 1 1 calc R
H16C H 0.2332 0.3742 0.5136 0.091 Uiso 1 1 calc R
C17 C 0.2636(8) 0.4577(17) 0.4185(13) 0.085(10) Uani 1 1 d .
H17A H 0.2983 0.4460 0.4318 0.127 Uiso 1 1 calc R
H17B H 0.2451 0.5075 0.4388 0.127 Uiso 1 1 calc R
H17C H 0.2656 0.4891 0.3867 0.127 Uiso 1 1 calc R
C18 C 0.2218(8) 0.3517(18) 0.3252(8) 0.057(6) Uani 1 1 d .
H18A H 0.2464 0.4118 0.3272 0.085 Uiso 1 1 calc R
H18B H 0.1883 0.3791 0.3140 0.085 Uiso 1 1 calc R
H18C H 0.2339 0.2968 0.3031 0.085 Uiso 1 1 calc R
C19 C 0.1727(9) 0.1184(18) 0.3513(10) 0.074(7) Uani 1 1 d .
H19A H 0.1759 0.0455 0.3649 0.112 Uiso 1 1 calc R
H19B H 0.1916 0.1217 0.3220 0.112 Uiso 1 1 calc R
H19C H 0.1365 0.1348 0.3444 0.112 Uiso 1 1 calc R
C20 C 0.1853(10) 0.0888(16) 0.4611(11) 0.082(8) Uani 1 1 d .
H20A H 0.1506 0.0668 0.4506 0.123 Uiso 1 1 calc R
H20B H 0.1858 0.1048 0.4950 0.123 Uiso 1 1 calc R
H20C H 0.2094 0.0297 0.4550 0.123 Uiso 1 1 calc R
C21 C 0.0379(8) 0.3956(14) 0.2471(7) 0.044(5) Uani 1 1 d .
C22 C 0.0614(7) 0.4949(15) 0.2464(6) 0.038(4) Uani 1 1 d .
C23 C 0.0220(9) 0.5749(16) 0.2515(7) 0.048(5) Uani 1 1 d .
C24 C -0.0237(7) 0.5220(17) 0.2533(6) 0.041(4) Uani 1 1 d .
C25 C -0.0153(8) 0.4116(17) 0.2516(6) 0.044(5) Uani 1 1 d .
C26 C 0.0643(13) 0.2874(19) 0.2403(8) 0.085(9) Uani 1 1 d .
H26A H 0.0503 0.2526 0.2115 0.128 Uiso 1 1 calc R
H26B H 0.0584 0.2405 0.2676 0.128 Uiso 1 1 calc R
H26C H 0.1012 0.2990 0.2374 0.128 Uiso 1 1 calc R
C27 C 0.1167(9) 0.514(3) 0.2411(8) 0.071(7) Uani 1 1 d .
H27A H 0.1341 0.5154 0.2724 0.106 Uiso 1 1 calc R
H27B H 0.1216 0.5846 0.2255 0.106 Uiso 1 1 calc R
H27C H 0.1311 0.4565 0.2219 0.106 Uiso 1 1 calc R
C28 C 0.0335(14) 0.6965(16) 0.2493(10) 0.083(9) Uani 1 1 d .
H28A H 0.0118 0.7302 0.2245 0.124 Uiso 1 1 calc R
H28B H 0.0696 0.7074 0.2423 0.124 Uiso 1 1 calc R
H28C H 0.0264 0.7300 0.2799 0.124 Uiso 1 1 calc R
C29 C -0.0760(9) 0.579(4) 0.2557(10) 0.113(13) Uani 1 1 d .
H29A H -0.0709 0.6538 0.2669 0.170 Uiso 1 1 calc R
H29B H -0.0976 0.5398 0.2776 0.170 Uiso 1 1 calc R
H29C H -0.0927 0.5800 0.2242 0.170 Uiso 1 1 calc R
C30 C -0.0576(12) 0.328(3) 0.2488(10) 0.126(10) Uani 1 1 d .
H30A H -0.0872 0.3552 0.2658 0.188 Uiso 1 1 calc R
H30B H -0.0454 0.2604 0.2632 0.188 Uiso 1 1 calc R
H30C H -0.0677 0.3155 0.2156 0.188 Uiso 1 1 calc R
C31 C -0.1589(7) 0.5931(17) 0.4780(8) 0.050(5) Uani 1 1 d .
C32 C -0.1312(6) 0.6843(18) 0.4921(7) 0.045(5) Uani 1 1 d .
C33 C -0.1220(6) 0.7458(15) 0.4518(8) 0.045(5) Uani 1 1 d .
C34 C -0.1431(6) 0.6945(14) 0.4115(7) 0.039(4) Uani 1 1 d .
C35 C -0.1656(7) 0.5998(15) 0.4276(8) 0.047(5) Uani 1 1 d .
C36 C -0.1812(7) 0.507(2) 0.5075(12) 0.087(9) Uani 1 1 d .
H36A H -0.1676 0.5140 0.5401 0.130 Uiso 1 1 calc R
H36B H -0.1721 0.4358 0.4950 0.130 Uiso 1 1 calc R
H36C H -0.2186 0.5149 0.5070 0.130 Uiso 1 1 calc R
C37 C -0.1179(11) 0.713(3) 0.5439(9) 0.098(11) Uani 1 1 d .
H37A H -0.1046 0.7878 0.5456 0.147 Uiso 1 1 calc R
H37B H -0.0918 0.6630 0.5566 0.147 Uiso 1 1 calc R
H37C H -0.1487 0.7080 0.5625 0.147 Uiso 1 1 calc R
C38 C -0.0946(8) 0.8536(16) 0.4522(13) 0.087(11) Uani 1 1 d .
H38A H -0.1197 0.9124 0.4541 0.131 Uiso 1 1 calc R
H38B H -0.0756 0.8613 0.4231 0.131 Uiso 1 1 calc R
H38C H -0.0706 0.8570 0.4796 0.131 Uiso 1 1 calc R
C39 C -0.1422(9) 0.734(2) 0.3635(9) 0.076(7) Uani 1 1 d .
H39A H -0.1597 0.6819 0.3423 0.114 Uiso 1 1 calc R
H39B H -0.1066 0.7425 0.3542 0.114 Uiso 1 1 calc R
H39C H -0.1598 0.8042 0.3614 0.114 Uiso 1 1 calc R
C40 C -0.1946(7) 0.5179(19) 0.3962(11) 0.088(8) Uani 1 1 d .
H40A H -0.2304 0.5408 0.3919 0.132 Uiso 1 1 calc R
H40B H -0.1933 0.4462 0.4113 0.132 Uiso 1 1 calc R
H40C H -0.1787 0.5140 0.3654 0.132 Uiso 1 1 calc R
C41 C 0.0682(8) 0.3349(17) 0.6181(7) 0.049(5) Uani 1 1 d .
C42 C 0.1018(6) 0.4195(14) 0.6162(6) 0.033(4) Uani 1 1 d .
C43 C 0.0738(7) 0.5173(15) 0.6186(6) 0.037(4) Uani 1 1 d .
C44 C 0.0216(7) 0.4882(17) 0.6223(6) 0.042(5) Uani 1 1 d .
C45 C 0.0172(7) 0.3742(17) 0.6218(6) 0.044(5) Uani 1 1 d .
C46 C 0.0826(13) 0.2103(19) 0.6175(10) 0.089(9) Uani 1 1 d .
H46A H 0.1186 0.2019 0.6094 0.133 Uiso 1 1 calc R
H46B H 0.0607 0.1726 0.5939 0.133 Uiso 1 1 calc R
H46C H 0.0774 0.1789 0.6488 0.133 Uiso 1 1 calc R
C47 C 0.1582(6) 0.410(2) 0.6160(8) 0.054(6) Uani 1 1 d .
H47A H 0.1708 0.3785 0.6461 0.081 Uiso 1 1 calc R
H47B H 0.1734 0.4820 0.6120 0.081 Uiso 1 1 calc R
H47C H 0.1679 0.3627 0.5899 0.081 Uiso 1 1 calc R
C48 C 0.0942(9) 0.6250(18) 0.6190(8) 0.057(6) Uani 1 1 d .
H48A H 0.0660 0.6775 0.6167 0.086 Uiso 1 1 calc R
H48B H 0.1164 0.6344 0.5921 0.086 Uiso 1 1 calc R
H48C H 0.1142 0.6369 0.6485 0.086 Uiso 1 1 calc R
C49 C -0.0218(8) 0.564(2) 0.6268(7) 0.061(6) Uani 1 1 d .
H49A H -0.0221 0.5927 0.6592 0.092 Uiso 1 1 calc R
H49B H -0.0541 0.5264 0.6196 0.092 Uiso 1 1 calc R
H49C H -0.0181 0.6249 0.6047 0.092 Uiso 1 1 calc R
C50 C -0.0331(9) 0.317(2) 0.6280(8) 0.063(6) Uani 1 1 d .
H50A H -0.0611 0.3702 0.6248 0.094 Uiso 1 1 calc R
H50B H -0.0333 0.2841 0.6594 0.094 Uiso 1 1 calc R
H50C H -0.0376 0.2610 0.6038 0.094 Uiso 1 1 calc R
O2 O 0.3178(7) 1.2545(18) 0.7434(6) 0.080(5) Uani 1 1 d .
O1 O 0.2866(8) 0.7080(15) 0.6007(8) 0.082(6) Uani 1 1 d .
C57 C 0.2937(12) 1.3597(19) 0.8089(10) 0.075(8) Uani 1 1 d .
H57A H 0.2559 1.3673 0.8085 0.091 Uiso 1 1 calc R
H57B H 0.3071 1.3726 0.8415 0.091 Uiso 1 1 calc R
C58 C 0.3087(10) 1.242(3) 0.7923(9) 0.085(9) Uani 1 1 d .
H58A H 0.3399 1.2158 0.8097 0.102 Uiso 1 1 calc R
H58B H 0.2804 1.1899 0.7972 0.102 Uiso 1 1 calc R
C51 C 0.3275(12) 0.725(3) 0.5738(13) 0.103(11) Uani 1 1 d .
H51A H 0.3478 0.7873 0.5860 0.124 Uiso 1 1 calc R
H51B H 0.3163 0.7399 0.5407 0.124 Uiso 1 1 calc R
C54 C 0.2731(15) 0.595(3) 0.5937(17) 0.117(14) Uani 1 1 d .
H54A H 0.2411 0.5893 0.5740 0.141 Uiso 1 1 calc R
H54B H 0.2676 0.5598 0.6245 0.141 Uiso 1 1 calc R
C53 C 0.319(2) 0.539(4) 0.568(2) 0.19(2) Uani 1 1 d .
H53A H 0.3293 0.4699 0.5832 0.232 Uiso 1 1 calc R
H53B H 0.3111 0.5275 0.5339 0.232 Uiso 1 1 calc R
C52 C 0.3579(14) 0.626(4) 0.5764(15) 0.161(17) Uani 1 1 d .
H52A H 0.3754 0.6181 0.6078 0.194 Uiso 1 1 calc R
H52B H 0.3839 0.6252 0.5517 0.194 Uiso 1 1 calc R
C56 C 0.314(2) 1.434(4) 0.7786(15) 0.160(19) Uani 1 1 d .
H56A H 0.3454 1.4682 0.7933 0.192 Uiso 1 1 calc R
H56B H 0.2892 1.4918 0.7704 0.192 Uiso 1 1 calc R
C55 C 0.327(2) 1.374(4) 0.7376(17) 0.149(18) Uani 1 1 d .
H55A H 0.3637 1.3865 0.7309 0.179 Uiso 1 1 calc R
H55B H 0.3063 1.4012 0.7101 0.179 Uiso 1 1 calc R

loop_
_atom_site_aniso_label
_atom_site_aniso_U_11
_atom_site_aniso_U_22
_atom_site_aniso_U_33
_atom_site_aniso_U_23
_atom_site_aniso_U_13
_atom_site_aniso_U_12
Bi1 0.0304(2) 0.0213(2) 0.0361(3) -0.0015(2) -0.0009(2) -0.0022(2)
Bi2 0.0255(2) 0.0287(2) 0.0328(3) -0.0006(2) 0.0017(2) 0.0082(2)
Bi3 0.0331(3) 0.0353(3) 0.0197(3) -0.0014(2) -0.0015(2) 0.0015(2)
Bi4 0.0221(2) 0.0312(3) 0.0355(3) -0.0022(2) 0.0002(2) 0.0074(2)
Bi5 0.0338(3) 0.0379(3) 0.0201(3) 0.0011(2) -0.0014(2) 0.0031(2)
Bi6 0.0324(3) 0.0285(3) 0.0490(4) -0.0018(3) 0.0003(2) 0.0007(2)
Bi7 0.0526(4) 0.1114(7) 0.0465(5) -0.0128(5) 0.0101(4) -0.0324(5)
Bi8 0.0555(4) 0.1231(7) 0.0361(4) 0.0021(4) 0.0032(3) 0.0460(5)
Cl1 0.0291(16) 0.0300(17) 0.034(2) -0.0012(15) 0.0038(14) 0.0011(14)
Cl2 0.0423(19) 0.0295(17) 0.035(2) 0.0054(16) -0.0026(16) 0.0051(15)
Cl3 0.0364(18) 0.0377(19) 0.030(2) -0.0111(16) 0.0008(15) 0.0025(15)
Cl4 0.0326(17) 0.0326(18) 0.032(2) 0.0001(15) -0.0058(15) 0.0018(14)
Cl5 0.0220(13) 0.0262(15) 0.0258(17) -0.0008(12) -0.0015(11) 0.0048(11)
Cl6 0.0292(16) 0.040(2) 0.034(2) 0.0040(16) 0.0020(15) -0.0014(15)
Cl7 0.0296(16) 0.0379(18) 0.031(2) -0.0032(16) -0.0034(14) 0.0001(15)
Cl8 0.048(2) 0.0313(18) 0.040(2) -0.0115(17) -0.0038(17) 0.0055(16)
Cl9 0.064(2) 0.0314(19) 0.045(3) 0.0082(17) 0.022(2) 0.0089(18)
Cl10 0.078(3) 0.041(2) 0.074(4) 0.016(2) -0.011(3) 0.005(2)
Cl11 0.034(2) 0.068(3) 0.064(3) -0.006(3) 0.000(2) -0.003(2)
Cl12 0.061(3) 0.056(3) 0.081(4) -0.030(3) 0.002(3) 0.000(2)
Cl13 0.067(4) 0.215(10) 0.097(6) -0.065(6) -0.032(4) 0.038(5)
Cl14 0.107(4) 0.197(7) 0.058(4) 0.052(4) 0.028(3) 0.093(5)
Cl15 0.064(3) 0.127(5) 0.059(4) 0.002(3) 0.017(3) 0.047(3)
Cl16 0.045(2) 0.077(3) 0.060(3) 0.013(3) 0.014(2) 0.019(2)
Cl17 0.099(4) 0.124(6) 0.041(3) -0.012(3) 0.021(3) -0.021(4)
Cl18 0.118(6) 0.077(4) 0.137(8) 0.001(5) -0.038(6) -0.023(4)
Cl19 0.158(5) 0.332(11) 0.086(6) -0.055(6) 0.035(5) -0.192(6)
C1 0.035(8) 0.023(7) 0.081(15) -0.001(8) 0.001(9) -0.001(6)
C2 0.048(10) 0.038(9) 0.089(18) 0.016(10) -0.013(10) -0.014(8)
C3 0.080(13) 0.016(7) 0.047(12) 0.001(7) -0.003(9) -0.012(8)
C4 0.035(8) 0.012(6) 0.094(16) 0.002(8) 0.001(9) 0.005(6)
C5 0.053(9) 0.035(8) 0.038(10) -0.002(7) 0.006(8) -0.022(7)
C6 0.043(11) 0.041(11) 0.22(4) -0.032(16) 0.034(16) -0.016(9)
C7 0.12(2) 0.056(14) 0.09(2) -0.003(14) -0.030(17) 0.015(15)
C8 0.12(2) 0.027(9) 0.10(2) -0.015(11) 0.035(16) 0.004(11)
C9 0.085(16) 0.027(10) 0.15(3) -0.025(13) -0.011(17) -0.012(10)
C10 0.15(2) 0.058(13) 0.046(14) -0.016(11) 0.038(14) -0.029(15)
C11 0.032(8) 0.038(8) 0.052(12) -0.004(8) 0.004(7) 0.009(7)
C12 0.031(7) 0.039(8) 0.032(9) 0.001(7) 0.005(6) 0.019(6)
C13 0.026(7) 0.030(8) 0.076(14) -0.009(8) 0.015(8) 0.010(6)
C14 0.026(7) 0.024(7) 0.071(13) -0.005(7) 0.011(7) 0.013(6)
C15 0.035(8) 0.038(8) 0.045(11) 0.000(8) 0.011(7) 0.004(7)
C16 0.044(10) 0.096(16) 0.041(12) -0.008(11) -0.008(8) 0.021(11)
C17 0.039(10) 0.042(10) 0.17(3) -0.041(14) -0.010(14) 0.012(9)
C18 0.056(11) 0.057(11) 0.059(13) 0.026(10) 0.012(9) 0.017(9)
C19 0.051(11) 0.060(11) 0.11(2) -0.056(13) -0.001(12) -0.001(10)
C20 0.089(14) 0.038(9) 0.12(2) 0.042(11) 0.046(14) 0.043(9)
C21 0.073(12) 0.036(8) 0.023(9) -0.010(7) -0.005(8) 0.007(8)
C22 0.048(9) 0.045(9) 0.022(9) 0.002(7) 0.000(7) 0.004(8)
C23 0.073(12) 0.046(10) 0.025(10) 0.000(8) -0.010(9) -0.003(9)
C24 0.047(9) 0.064(12) 0.011(8) -0.006(8) -0.001(6) 0.003(8)
C25 0.061(10) 0.060(11) 0.011(9) -0.009(7) 0.000(7) -0.017(9)
C26 0.17(2) 0.056(12) 0.037(12) -0.010(10) 0.045(14) 0.032(15)
C27 0.070(13) 0.11(2) 0.032(12) 0.007(12) 0.013(10) -0.017(14)
C28 0.17(3) 0.028(9) 0.055(16) 0.005(10) 0.005(16) -0.019(13)
C29 0.056(12) 0.23(4) 0.047(15) -0.030(19) -0.024(11) 0.066(18)
C30 0.16(2) 0.17(2) 0.045(15) -0.036(14) 0.028(14) -0.137(18)
C31 0.033(8) 0.060(11) 0.058(13) -0.015(10) 0.006(8) 0.023(8)
C32 0.024(7) 0.082(13) 0.029(10) -0.010(9) -0.001(6) 0.013(8)
C33 0.032(8) 0.043(9) 0.060(13) 0.012(8) -0.006(8) 0.023(7)
C34 0.032(7) 0.044(8) 0.042(10) 0.015(7) -0.004(7) 0.028(7)
C35 0.032(8) 0.046(10) 0.062(13) -0.026(9) -0.001(8) 0.005(7)
C36 0.025(8) 0.091(16) 0.15(2) 0.051(16) 0.036(11) 0.014(10)
C37 0.073(15) 0.19(3) 0.036(13) -0.037(16) 0.014(11) 0.020(19)
C38 0.035(9) 0.031(9) 0.19(3) -0.002(13) -0.011(14) 0.024(8)
C39 0.074(12) 0.093(15) 0.062(16) 0.028(12) 0.004(11) 0.057(12)
C40 0.029(9) 0.079(13) 0.15(2) -0.086(14) -0.022(11) 0.007(9)
C41 0.066(11) 0.055(11) 0.025(10) 0.010(8) 0.003(8) 0.022(9)
C42 0.031(7) 0.046(9) 0.022(8) -0.012(7) -0.003(6) 0.005(7)
C43 0.043(8) 0.048(9) 0.018(8) -0.013(7) 0.000(7) 0.007(7)
C44 0.046(9) 0.068(11) 0.013(8) 0.000(7) 0.005(7) 0.029(8)
C45 0.056(10) 0.065(12) 0.013(8) 0.005(8) 0.010(7) -0.010(9)
C46 0.14(2) 0.060(13) 0.065(16) 0.050(12) -0.020(15) -0.016(15)
C47 0.025(8) 0.090(15) 0.046(12) 0.002(11) -0.003(7) 0.016(9)
C48 0.075(13) 0.053(11) 0.043(13) -0.019(10) -0.009(10) 0.009(10)
C49 0.060(11) 0.102(16) 0.022(11) -0.002(10) 0.006(9) 0.042(11)
C50 0.080(14) 0.072(13) 0.034(12) 0.023(10) -0.024(10) -0.023(11)
O2 0.071(10) 0.118(14) 0.051(10) -0.010(10) 0.020(8) 0.018(10)
O1 0.081(11) 0.074(11) 0.091(15) -0.005(10) 0.008(10) -0.005(9)
C57 0.111(19) 0.050(12) 0.067(17) -0.006(11) 0.020(14) 0.012(13)
C58 0.071(14) 0.14(2) 0.046(15) 0.019(15) 0.001(11) 0.036(16)
C51 0.090(19) 0.13(3) 0.10(2) 0.02(2) 0.032(17) -0.022(19)
C54 0.12(3) 0.10(2) 0.14(4) -0.02(2) 0.02(2) -0.03(2)
C53 0.23(5) 0.16(3) 0.19(5) -0.09(3) 0.05(4) -0.12(3)
C52 0.12(2) 0.27(4) 0.09(3) 0.00(3) -0.02(2) 0.13(3)
C56 0.27(5) 0.12(3) 0.09(2) 0.06(2) 0.08(3) 0.04(3)
C55 0.18(4) 0.13(3) 0.13(3) 0.06(3) 0.06(3) -0.01(3)

loop_
_atom_type_symbol
_atom_type_description
_atom_type_scat_dispersion_real
_atom_type_scat_dispersion_imag
_atom_type_scat_source
C C 0.0033 0.0016 'International Tables Vol C Tables 4.2.6.8 and 6.1.1.4'
H H 0.0000 0.0000 'International Tables Vol C Tables 4.2.6.8 and 6.1.1.4'
Cl Cl 0.1484 0.1585 'International Tables Vol C Tables 4.2.6.8 and 6.1.1.4'
Bi Bi -4.1077 10.2566 'International Tables Vol C Tables 4.2.6.8 and 6.1.1.4'
O O 0.0106 0.0060 'International Tables Vol C Tables 4.2.6.8 and 6.1.1.4'

loop_
_geom_angle_atom_site_label_1
_geom_angle_atom_site_label_2
_geom_angle_atom_site_label_3
_geom_angle
C1 Bi1 C5 31.9(6)
C1 Bi1 C4 53.4(5)
C5 Bi1 C4 33.0(6)
C1 Bi1 C3 53.6(6)
C5 Bi1 C3 53.8(6)
C4 Bi1 C3 31.7(7)
C1 Bi1 C2 32.4(8)
C5 Bi1 C2 53.4(7)
C4 Bi1 C2 53.0(6)
C3 Bi1 C2 32.3(7)
C1 Bi1 Cl4 93.5(4)
C5 Bi1 Cl4 124.7(4)
C4 Bi1 Cl4 138.4(5)
C3 Bi1 Cl4 110.4(5)
C2 Bi1 Cl4 85.5(5)
C1 Bi1 Cl3 135.3(5)
C5 Bi1 Cl3 134.1(4)
C4 Bi1 Cl3 101.2(5)
C3 Bi1 Cl3 85.1(5)
C2 Bi1 Cl3 103.3(6)
Cl4 Bi1 Cl3 85.18(11)
C1 Bi1 Cl1 85.4(5)
C5 Bi1 Cl1 84.7(4)
C4 Bi1 Cl1 114.8(5)
C3 Bi1 Cl1 136.8(5)
C2 Bi1 Cl1 115.2(6)
Cl4 Bi1 Cl1 81.97(11)
Cl3 Bi1 Cl1 138.02(11)
C1 Bi1 Cl2 123.6(5)
C5 Bi1 Cl2 92.1(4)
C4 Bi1 Cl2 83.7(4)
C3 Bi1 Cl2 108.2(5)
C2 Bi1 Cl2 136.6(5)
Cl4 Bi1 Cl2 137.71(11)
Cl3 Bi1 Cl2 81.49(11)
Cl1 Bi1 Cl2 81.71(11)
C1 Bi1 Cl5 151.2(4)
C5 Bi1 Cl5 148.6(4)
C4 Bi1 Cl5 150.5(4)
C3 Bi1 Cl5 153.8(5)
C2 Bi1 Cl5 154.6(5)
Cl4 Bi1 Cl5 70.04(10)
Cl3 Bi1 Cl5 68.76(10)
Cl1 Bi1 Cl5 69.28(10)
Cl2 Bi1 Cl5 67.71(10)
C15 Bi2 C14 32.2(6)
C15 Bi2 C11 32.8(6)
C14 Bi2 C11 54.8(6)
C15 Bi2 C12 52.4(5)
C14 Bi2 C12 52.9(5)
C11 Bi2 C12 32.6(6)
C15 Bi2 C13 52.7(6)
C14 Bi2 C13 32.4(5)
C11 Bi2 C13 53.9(6)
C12 Bi2 C13 31.1(6)
C15 Bi2 Cl9 86.6(4)
C14 Bi2 Cl9 109.4(4)
C11 Bi2 Cl9 95.7(4)
C12 Bi2 Cl9 128.2(4)
C13 Bi2 Cl9 139.0(4)
C15 Bi2 Cl8 106.2(4)
C14 Bi2 Cl8 85.8(4)
C11 Bi2 Cl8 138.5(4)
C12 Bi2 Cl8 132.0(4)
C13 Bi2 Cl8 100.9(4)
Cl9 Bi2 Cl8 84.53(14)
C15 Bi2 Cl1 134.3(4)
C14 Bi2 Cl1 109.7(4)
C11 Bi2 Cl1 117.0(4)
C12 Bi2 Cl1 86.3(4)
C13 Bi2 Cl1 82.1(4)
Cl9 Bi2 Cl1 138.92(11)
Cl8 Bi2 Cl1 86.24(11)
C15 Bi2 Cl5 158.1(4)
C14 Bi2 Cl5 154.8(4)
C11 Bi2 Cl5 149.9(4)
C12 Bi2 Cl5 146.4(4)
C13 Bi2 Cl5 148.2(4)
Cl9 Bi2 Cl5 71.82(12)
Cl8 Bi2 Cl5 69.08(11)
Cl1 Bi2 Cl5 67.49(10)
C25 Bi3 C24 31.9(7)
C25 Bi3 C21 32.6(7)
C24 Bi3 C21 52.7(6)
C25 Bi3 C23 52.5(6)
C24 Bi3 C23 31.0(6)
C21 Bi3 C23 52.3(6)
C25 Bi3 C22 52.5(6)
C24 Bi3 C22 52.2(6)
C21 Bi3 C22 30.8(6)
C23 Bi3 C22 32.2(6)
C25 Bi3 Cl7 85.6(4)
C24 Bi3 Cl7 87.8(4)
C21 Bi3 Cl7 114.8(5)
C23 Bi3 Cl7 116.6(5)
C22 Bi3 Cl7 137.1(4)
C25 Bi3 Cl8 97.5(5)
C24 Bi3 Cl8 129.4(5)
C21 Bi3 Cl8 85.2(4)
C23 Bi3 Cl8 136.6(5)
C22 Bi3 Cl8 106.0(4)
Cl7 Bi3 Cl8 86.43(12)
C25 Bi3 Cl5 154.1(4)
C24 Bi3 Cl5 152.8(4)
C21 Bi3 Cl5 153.0(4)
C23 Bi3 Cl5 150.6(4)
C22 Bi3 Cl5 150.8(4)
Cl7 Bi3 Cl5 72.09(11)
Cl8 Bi3 Cl5 68.86(11)
C25 Bi3 Cl2 122.1(5)
C24 Bi3 Cl2 91.4(4)
C21 Bi3 Cl2 137.8(4)
C23 Bi3 Cl2 85.5(5)
C22 Bi3 Cl2 111.8(4)
Cl7 Bi3 Cl2 80.24(11)
Cl8 Bi3 Cl2 136.61(12)
Cl5 Bi3 Cl2 67.75(10)
C25 Bi3 Cl1 134.3(4)
C24 Bi3 Cl1 127.0(4)
C21 Bi3 Cl1 103.2(5)
C23 Bi3 Cl1 96.0(5)
C22 Bi3 Cl1 82.8(4)
Cl7 Bi3 Cl1 139.96(11)
Cl8 Bi3 Cl1 84.66(11)
Cl5 Bi3 Cl1 68.28(10)
Cl2 Bi3 Cl1 79.89(10)
C32 Bi4 C33 32.3(7)
C32 Bi4 C31 31.7(6)
C33 Bi4 C31 52.6(6)
C32 Bi4 C35 52.7(6)
C33 Bi4 C35 51.7(6)
C31 Bi4 C35 32.3(7)
C32 Bi4 C34 53.5(6)
C33 Bi4 C34 31.8(6)
C31 Bi4 C34 53.2(6)
C35 Bi4 C34 31.2(6)
C32 Bi4 Cl6 97.1(5)
C33 Bi4 Cl6 129.4(5)
C31 Bi4 Cl6 83.8(5)
C35 Bi4 Cl6 105.4(5)
C34 Bi4 Cl6 135.5(4)
C32 Bi4 Cl3 86.4(4)
C33 Bi4 Cl3 91.8(5)
C31 Bi4 Cl3 112.9(5)
C35 Bi4 Cl3 138.7(4)
C34 Bi4 Cl3 122.2(4)
Cl6 Bi4 Cl3 82.04(11)
C32 Bi4 Cl7 135.9(4)
C33 Bi4 Cl7 125.4(5)
C31 Bi4 Cl7 106.6(5)
C35 Bi4 Cl7 83.7(4)
C34 Bi4 Cl7 93.7(4)
Cl6 Bi4 Cl7 87.40(12)
Cl3 Bi4 Cl7 137.53(10)
C32 Bi4 Cl2 120.7(5)
C33 Bi4 Cl2 90.2(5)
C31 Bi4 Cl2 138.9(5)
C35 Bi4 Cl2 113.0(5)
C34 Bi4 Cl2 86.2(4)
Cl6 Bi4 Cl2 137.23(11)
Cl3 Bi4 Cl2 81.31(11)
Cl7 Bi4 Cl2 79.08(11)
C32 Bi4 Cl5 152.0(4)
C33 Bi4 Cl5 151.4(4)
C31 Bi4 Cl5 153.2(5)
C35 Bi4 Cl5 153.1(4)
C34 Bi4 Cl5 150.9(4)
Cl6 Bi4 Cl5 69.58(10)
Cl3 Bi4 Cl5 67.90(10)
Cl7 Bi4 Cl5 69.85(10)
Cl2 Bi4 Cl5 67.66(10)
C41 Bi5 C42 31.5(6)
C41 Bi5 C45 32.9(7)
C42 Bi5 C45 53.9(6)
C41 Bi5 C44 53.1(6)
C42 Bi5 C44 53.4(5)
C45 Bi5 C44 32.3(7)
C41 Bi5 C43 53.1(6)
C42 Bi5 C43 32.4(5)
C45 Bi5 C43 54.1(6)
C44 Bi5 C43 32.5(6)
C41 Bi5 Cl9 87.5(5)
C42 Bi5 Cl9 99.8(4)
C45 Bi5 Cl9 108.1(5)
C44 Bi5 Cl9 139.1(5)
C43 Bi5 Cl9 132.2(4)
C41 Bi5 Cl6 111.7(5)
C42 Bi5 Cl6 138.6(4)
C45 Bi5 Cl6 84.7(5)
C44 Bi5 Cl6 91.9(4)
C43 Bi5 Cl6 123.4(4)
Cl9 Bi5 Cl6 93.53(13)
C41 Bi5 Cl5 159.5(5)
C42 Bi5 Cl5 151.2(4)
C45 Bi5 Cl5 154.8(4)
C44 Bi5 Cl5 146.5(4)
C43 Bi5 Cl5 144.1(4)
Cl9 Bi5 Cl5 72.07(12)
Cl6 Bi5 Cl5 70.23(11)
C41 Bi5 Cl4 109.7(5)
C42 Bi5 Cl4 83.2(4)
C45 Bi5 Cl4 136.8(4)
C44 Bi5 Cl4 119.3(5)
C43 Bi5 Cl4 87.9(4)
Cl9 Bi5 Cl4 80.91(12)
Cl6 Bi5 Cl4 137.88(11)
Cl5 Bi5 Cl4 68.34(10)
Cl11 Bi6 Cl10 93.0(2)
Cl11 Bi6 Cl12 89.65(19)
Cl10 Bi6 Cl12 96.1(2)
Cl11 Bi6 Cl7 82.29(15)
Cl10 Bi6 Cl7 169.21(17)
Cl12 Bi6 Cl7 93.61(17)
Cl11 Bi6 Cl6 80.33(15)
Cl10 Bi6 Cl6 86.53(17)
Cl12 Bi6 Cl6 169.78(15)
Cl7 Bi6 Cl6 83.12(11)
Cl18 Bi7 Cl19 91.7(4)
Cl18 Bi7 Cl17 92.2(3)
Cl19 Bi7 Cl17 94.1(3)
Cl18 Bi7 O1 87.6(5)
Cl19 Bi7 O1 86.1(5)
Cl17 Bi7 O1 179.7(5)
Cl18 Bi7 Cl16 95.9(2)
Cl19 Bi7 Cl16 172.4(3)
Cl17 Bi7 Cl16 84.9(2)
O1 Bi7 Cl16 94.9(5)
Cl14 Bi8 Cl15 96.0(2)
Cl14 Bi8 Cl13 93.1(4)
Cl15 Bi8 Cl13 91.3(3)
Cl14 Bi8 O2 86.3(5)
Cl15 Bi8 O2 85.3(4)
Cl13 Bi8 O2 176.5(4)
Cl14 Bi8 Cl16 92.5(2)
Cl15 Bi8 Cl16 169.5(2)
Cl13 Bi8 Cl16 82.0(2)
O2 Bi8 Cl16 101.5(4)
Bi1 Cl1 Bi2 94.34(11)
Bi1 Cl1 Bi3 93.95(10)
Bi2 Cl1 Bi3 87.95(10)
Bi4 Cl2 Bi1 92.52(12)
Bi4 Cl2 Bi3 91.93(11)
Bi1 Cl2 Bi3 92.62(11)
Bi1 Cl3 Bi4 94.76(12)
Bi1 Cl4 Bi5 93.56(10)
Bi5 Cl5 Bi3 173.32(14)
Bi5 Cl5 Bi1 93.00(11)
Bi3 Cl5 Bi1 92.80(11)
Bi5 Cl5 Bi4 92.16(11)
Bi3 Cl5 Bi4 91.05(10)
Bi1 Cl5 Bi4 90.94(10)
Bi5 Cl5 Bi2 88.69(10)
Bi3 Cl5 Bi2 87.81(10)
Bi1 Cl5 Bi2 91.89(10)
Bi4 Cl5 Bi2 177.00(14)
Bi4 Cl6 Bi5 97.09(11)
Bi4 Cl6 Bi6 95.03(12)
Bi5 Cl6 Bi6 103.05(12)
Bi3 Cl7 Bi4 95.36(11)
Bi3 Cl7 Bi6 103.68(11)
Bi4 Cl7 Bi6 93.61(12)
Bi2 Cl8 Bi3 93.97(12)
Bi2 Cl9 Bi5 98.01(13)
Bi7 Cl16 Bi8 84.56(14)
C5 C1 C2 109.9(17)
C5 C1 C6 132(3)
C2 C1 C6 118(2)
C5 C1 Bi1 74.1(10)
C2 C1 Bi1 77.2(11)
C6 C1 Bi1 119.1(13)
C1 C2 C3 106.2(19)
C1 C2 C7 129(2)
C3 C2 C7 125(2)
C1 C2 Bi1 70.4(11)
C3 C2 Bi1 72.9(11)
C7 C2 Bi1 124.7(16)
C4 C3 C8 128(2)
C4 C3 C2 107.9(19)
C8 C3 C2 123(2)
C4 C3 Bi1 72.8(9)
C8 C3 Bi1 124.2(14)
C2 C3 Bi1 74.9(11)
C3 C4 C5 108.6(16)
C3 C4 C9 124(2)
C5 C4 C9 127(2)
C3 C4 Bi1 75.5(10)
C5 C4 Bi1 72.5(9)
C9 C4 Bi1 124.1(12)
C1 C5 C4 107.3(18)
C1 C5 C10 128(2)
C4 C5 C10 124(2)
C1 C5 Bi1 74.0(10)
C4 C5 Bi1 74.5(10)
C10 C5 Bi1 120.6(14)
C15 C11 C16 130.3(19)
C15 C11 C12 102.6(16)
C16 C11 C12 126.9(18)
C15 C11 Bi2 70.5(9)
C16 C11 Bi2 121.4(12)
C12 C11 Bi2 74.9(9)
C13 C12 C11 110.9(16)
C13 C12 C17 125(2)
C11 C12 C17 124(2)
C13 C12 Bi2 74.9(9)
C11 C12 Bi2 72.4(9)
C17 C12 Bi2 121.8(11)
C12 C13 C14 107.6(18)
C12 C13 C18 124.0(17)
C14 C13 C18 128.4(19)
C12 C13 Bi2 74.1(10)
C14 C13 Bi2 70.9(9)
C18 C13 Bi2 121.2(12)
C15 C14 C13 106.2(16)
C15 C14 C19 127.9(18)
C13 C14 C19 126(2)
C15 C14 Bi2 72.1(9)
C13 C14 Bi2 76.7(9)
C19 C14 Bi2 120.6(12)
C14 C15 C11 112.7(16)
C14 C15 C20 123.3(19)
C11 C15 C20 124(2)
C14 C15 Bi2 75.7(9)
C11 C15 Bi2 76.7(10)
C20 C15 Bi2 117.9(12)
C22 C21 C25 108.6(16)
C22 C21 C26 125(2)
C25 C21 C26 126(2)
C22 C21 Bi3 77.1(11)
C25 C21 Bi3 71.8(10)
C26 C21 Bi3 121.0(14)
C21 C22 C23 106.9(17)
C21 C22 C27 126(2)
C23 C22 C27 127(2)
C21 C22 Bi3 72.1(11)
C23 C22 Bi3 72.2(11)
C27 C22 Bi3 121.3(13)
C24 C23 C22 107.8(17)
C24 C23 C28 130(2)
C22 C23 C28 122(2)
C24 C23 Bi3 72.9(11)
C22 C23 Bi3 75.5(11)
C28 C23 Bi3 122.4(15)
C23 C24 C25 109.4(18)
C23 C24 C29 124(2)
C25 C24 C29 126(2)
C23 C24 Bi3 76.0(11)
C25 C24 Bi3 72.8(11)
C29 C24 Bi3 118.9(14)
C24 C25 C21 107.3(16)
C24 C25 C30 124(2)
C21 C25 C30 128(2)
C24 C25 Bi3 75.3(10)
C21 C25 Bi3 75.6(10)
C30 C25 Bi3 120.7(14)
C32 C31 C35 106.4(18)
C32 C31 C36 129(2)
C35 C31 C36 124(2)
C32 C31 Bi4 71.8(10)
C35 C31 Bi4 74.6(10)
C36 C31 Bi4 121.8(13)
C31 C32 C33 108.0(18)
C31 C32 C37 124(2)
C33 C32 C37 128(2)
C31 C32 Bi4 76.5(11)
C33 C32 Bi4 74.3(10)
C37 C32 Bi4 119.3(14)
C32 C33 C34 110.3(17)
C32 C33 C38 125(2)
C34 C33 C38 125(2)
C32 C33 Bi4 73.4(10)
C34 C33 Bi4 77.1(10)
C38 C33 Bi4 117.7(11)
C35 C34 C33 105.6(17)
C35 C34 C39 128(2)
C33 C34 C39 127(2)
C35 C34 Bi4 74.1(10)
C33 C34 Bi4 71.1(9)
C39 C34 Bi4 120.5(12)
C34 C35 C31 109.7(17)
C34 C35 C40 125(2)
C31 C35 C40 126(2)
C34 C35 Bi4 74.7(9)
C31 C35 Bi4 73.0(10)
C40 C35 Bi4 120.5(12)
C42 C41 C45 110.3(17)
C42 C41 C46 126(2)
C45 C41 C46 124(2)
C42 C41 Bi5 74.9(11)
C45 C41 Bi5 74.4(10)
C46 C41 Bi5 118.6(14)
C41 C42 C43 108.4(15)
C41 C42 C47 125.5(18)
C43 C42 C47 125.9(17)
C41 C42 Bi5 73.6(10)
C43 C42 Bi5 74.2(10)
C47 C42 Bi5 122.4(12)
C42 C43 C44 106.8(16)
C42 C43 C48 126.7(17)
C44 C43 C48 126.5(17)
C42 C43 Bi5 73.4(9)
C44 C43 Bi5 73.6(10)
C48 C43 Bi5 120.2(13)
C45 C44 C43 109.3(15)
C45 C44 C49 124.8(19)
C43 C44 C49 126(2)
C45 C44 Bi5 73.8(10)
C43 C44 Bi5 73.9(9)
C49 C44 Bi5 119.4(12)
C44 C45 C41 105.3(17)
C44 C45 C50 122.3(19)
C41 C45 C50 132(2)
C44 C45 Bi5 73.8(10)
C41 C45 Bi5 72.7(10)
C50 C45 Bi5 121.6(13)
C58 O2 C55 104(3)
C58 O2 Bi8 115.2(18)
C55 O2 Bi8 127(2)
C51 O1 C54 105(3)
C51 O1 Bi7 120(2)
C54 O1 Bi7 126(2)
C56 C57 C58 109(3)
O2 C58 C57 104(2)
O1 C51 C52 107(3)
O1 C54 C53 107(3)
C52 C53 C54 98(3)
C51 C52 C53 103(3)
C57 C56 C55 106(4)
C56 C55 O2 112(3)

loop_
_geom_bond_atom_site_label_1
_geom_bond_atom_site_label_2
_geom_bond_distance
Bi1 C1 2.515(17)
Bi1 C5 2.516(17)
Bi1 C4 2.543(15)
Bi1 C3 2.577(17)
Bi1 C2 2.60(2)
Bi1 Cl4 2.926(4)
Bi1 Cl3 2.939(4)
Bi1 Cl1 2.952(4)
Bi1 Cl2 3.026(4)
Bi1 Cl5 3.039(4)
Bi2 C15 2.507(17)
Bi2 C14 2.554(15)
Bi2 C11 2.587(17)
Bi2 C12 2.620(15)
Bi2 C13 2.631(17)
Bi2 Cl9 2.785(4)
Bi2 Cl8 2.849(4)
Bi2 Cl1 3.047(4)
Bi2 Cl5 3.084(3)
Bi3 C25 2.492(17)
Bi3 C24 2.523(18)
Bi3 C21 2.541(18)
Bi3 C23 2.56(2)
Bi3 C22 2.604(18)
Bi3 Cl7 2.878(4)
Bi3 Cl8 2.939(4)
Bi3 Cl5 3.019(4)
Bi3 Cl2 3.042(4)
Bi3 Cl1 3.049(4)
Bi4 C32 2.501(18)
Bi4 C33 2.513(16)
Bi4 C31 2.561(17)
Bi4 C35 2.581(18)
Bi4 C34 2.589(14)
Bi4 Cl6 2.911(4)
Bi4 Cl3 2.977(4)
Bi4 Cl7 2.996(4)
Bi4 Cl2 3.000(4)
Bi4 Cl5 3.068(3)
Bi5 C41 2.505(19)
Bi5 C42 2.522(16)
Bi5 C45 2.528(17)
Bi5 C44 2.528(16)
Bi5 C43 2.532(17)
Bi5 Cl9 2.855(4)
Bi5 Cl6 2.927(4)
Bi5 Cl5 3.006(4)
Bi5 Cl4 3.089(4)
Bi6 Cl11 2.458(4)
Bi6 Cl10 2.463(6)
Bi6 Cl12 2.484(6)
Bi6 Cl7 3.069(4)
Bi6 Cl6 3.083(4)
Bi7 Cl18 2.432(9)
Bi7 Cl19 2.523(9)
Bi7 Cl17 2.558(7)
Bi7 O1 2.56(2)
Bi7 Cl16 2.871(6)
Bi8 Cl14 2.477(9)
Bi8 Cl15 2.519(6)
Bi8 Cl13 2.525(9)
Bi8 O2 2.59(2)
Bi8 Cl16 2.892(5)
C1 C5 1.38(3)
C1 C2 1.43(3)
C1 C6 1.45(3)
C2 C3 1.44(3)
C2 C7 1.51(4)
C3 C4 1.40(3)
C3 C8 1.44(3)
C4 C5 1.44(3)
C4 C9 1.58(3)
C5 C10 1.47(3)
C11 C15 1.44(3)
C11 C16 1.45(3)
C11 C12 1.46(3)
C12 C13 1.41(3)
C12 C17 1.51(3)
C13 C14 1.45(2)
C13 C18 1.50(3)
C14 C15 1.40(3)
C14 C19 1.47(3)
C15 C20 1.50(3)
C21 C22 1.37(3)
C21 C25 1.41(3)
C21 C26 1.52(3)
C22 C23 1.43(3)
C22 C27 1.48(3)
C23 C24 1.36(3)
C23 C28 1.53(3)
C24 C25 1.38(3)
C24 C29 1.54(3)
C25 C30 1.51(3)
C31 C32 1.39(3)
C31 C35 1.43(3)
C31 C36 1.48(3)
C32 C33 1.39(3)
C32 C37 1.54(3)
C33 C34 1.40(3)
C33 C38 1.51(3)
C34 C35 1.39(3)
C34 C39 1.44(3)
C35 C40 1.53(3)
C41 C42 1.36(3)
C41 C45 1.42(3)
C41 C46 1.58(3)
C42 C43 1.41(2)
C42 C47 1.48(2)
C43 C44 1.42(3)
C43 C48 1.43(3)
C44 C45 1.41(3)
C44 C49 1.48(3)
C45 C50 1.50(3)
O2 C58 1.42(3)
O2 C55 1.50(5)
O1 C51 1.35(4)
O1 C54 1.44(4)
C57 C56 1.38(5)
C57 C58 1.58(4)
C51 C52 1.45(5)
C54 C53 1.58(7)
C53 C52 1.49(6)
C56 C55 1.42(6)
